data_4062876
_journal_name_full Organometallics
_journal_paper_doi 10.1021/om0497285
_journal_year 2004
_chemical_formula_sum 'C28 H47 Cl Fe P2 Pd'
_chemical_formula_weight 643.30
_space_group_IT_number 61
_symmetry_cell_setting orthorhombic
_symmetry_space_group_name_Hall '-P 2ac 2ab'
_symmetry_space_group_name_H-M 'P b c a'
_cell_angle_alpha 90.00
_cell_angle_beta 90.00
_cell_angle_gamma 90.00
_cell_formula_units_Z 8
_cell_length_a 17.2290(6)
_cell_length_b 16.4470(5)
_cell_length_c 21.3131(7)
_cell_measurement_temperature 295(2)
_cell_volume 6039.4(3)
_diffrn_ambient_temperature 295(2)
_exptl_crystal_density_diffrn 1.415
_cod_depositor_comments
;
The following automatic conversions were performed:
'_symmetry_cell_setting' value 'Orthorhombic' changed to 'orthorhombic'
according to '/home/saulius/struct/CIF-dictionaries/cif_core.dic'
dictionary named 'cif_core.dic' version 2.4.1 from 2010-06-29.

Automatic conversion script
Id: cif_fix_enum 1527 2010-12-29 10:47:43Z saulius 
;
_cod_database_code 4062876

loop_
_symmetry_equiv_pos_as_xyz
'x, y, z'
'-x+1/2, -y, z+1/2'
'-x, y+1/2, -z+1/2'
'x+1/2, -y+1/2, -z'
'-x, -y, -z'
'x-1/2, y, -z-1/2'
'x, -y-1/2, z-1/2'
'-x-1/2, y-1/2, z'

loop_
_atom_site_label
_atom_site_type_symbol
_atom_site_fract_x
_atom_site_fract_y
_atom_site_fract_z
_atom_site_U_iso_or_equiv
_atom_site_adp_type
_atom_site_occupancy
_atom_site_symmetry_multiplicity
_atom_site_calc_flag
_atom_site_refinement_flags
_atom_site_disorder_assembly
_atom_site_disorder_group
Pd1 Pd 0.149734(17) 0.362318(18) 0.302772(15) 0.04211(11) Uani 1 1 d . . .
Fe1 Fe -0.03614(3) 0.35582(4) 0.38486(3) 0.05349(19) Uani 1 1 d . . .
Cl1 Cl 0.26765(7) 0.29536(7) 0.27186(6) 0.0688(4) Uani 1 1 d . . .
P1 P 0.07442(6) 0.33898(7) 0.21310(5) 0.0509(3) Uani 1 1 d . . .
P2 P 0.19389(6) 0.43032(7) 0.39218(6) 0.0507(3) Uani 1 1 d . . .
C1 C 0.0513(2) 0.4091(2) 0.3316(2) 0.0454(10) Uani 1 1 d . . .
C2 C 0.0383(2) 0.4518(3) 0.3885(2) 0.0527(12) Uani 1 1 d . . .
C3 C -0.0403(3) 0.4780(3) 0.3894(2) 0.0642(14) Uani 1 1 d . . .
H3A H -0.0650 0.5101 0.4226 0.077 Uiso 1 1 calc R . .
C4 C -0.0770(2) 0.4494(3) 0.3334(3) 0.0638(14) Uani 1 1 d . . .
H4A H -0.1312 0.4584 0.3213 0.077 Uiso 1 1 calc R . .
C5 C -0.0205(2) 0.4065(3) 0.2985(2) 0.0521(11) Uani 1 1 d . . .
C6 C -0.0119(4) 0.2371(4) 0.4039(4) 0.096(2) Uani 1 1 d . . .
H6A H 0.0333 0.2070 0.3885 0.116 Uiso 1 1 calc R . .
C7 C -0.0156(4) 0.2773(4) 0.4574(3) 0.0881(19) Uani 1 1 d . . .
H7A H 0.0268 0.2823 0.4877 0.106 Uiso 1 1 calc R . .
C8 C -0.0881(6) 0.3129(4) 0.4634(3) 0.109(2) Uani 1 1 d . . .
H8A H -0.1077 0.3445 0.4990 0.131 Uiso 1 1 calc R . .
C9 C -0.1307(3) 0.2882(5) 0.4075(5) 0.110(3) Uani 1 1 d . . .
H9A H -0.1850 0.2999 0.3974 0.132 Uiso 1 1 calc R . .
C10 C -0.0806(5) 0.2435(4) 0.3740(3) 0.101(2) Uani 1 1 d . . .
H10A H -0.0924 0.2184 0.3334 0.121 Uiso 1 1 calc R . .
C11 C -0.0272(2) 0.3631(3) 0.2355(2) 0.0539(12) Uani 1 1 d . . .
H11A H -0.0513 0.3980 0.2045 0.065 Uiso 1 1 calc R . .
H11B H -0.0577 0.3138 0.2395 0.065 Uiso 1 1 calc R . .
C12 C 0.1042(2) 0.4617(3) 0.4340(2) 0.0661(14) Uani 1 1 d . . .
H12A H 0.0960 0.4279 0.4707 0.079 Uiso 1 1 calc R . .
H12B H 0.1082 0.5179 0.4475 0.079 Uiso 1 1 calc R . .
C13 C 0.1003(3) 0.4150(3) 0.1508(2) 0.0682(14) Uani 1 1 d . . .
C14 C 0.0804(4) 0.4988(3) 0.1778(3) 0.110(2) Uani 1 1 d . . .
H14A H 0.0926 0.5400 0.1476 0.166 Uiso 1 1 calc R . .
H14B H 0.1101 0.5078 0.2153 0.166 Uiso 1 1 calc R . .
H14C H 0.0261 0.5009 0.1877 0.166 Uiso 1 1 calc R . .
C15 C 0.0533(3) 0.4052(4) 0.0899(3) 0.105(2) Uani 1 1 d . . .
H15A H 0.0692 0.4457 0.0602 0.157 Uiso 1 1 calc R . .
H15B H -0.0010 0.4116 0.0989 0.157 Uiso 1 1 calc R . .
H15C H 0.0622 0.3521 0.0726 0.157 Uiso 1 1 calc R . .
C16 C 0.1868(3) 0.4120(4) 0.1375(3) 0.099(2) Uani 1 1 d . . .
H16A H 0.1994 0.4510 0.1056 0.149 Uiso 1 1 calc R . .
H16B H 0.2007 0.3585 0.1233 0.149 Uiso 1 1 calc R . .
H16C H 0.2149 0.4245 0.1751 0.149 Uiso 1 1 calc R . .
C17 C 0.0697(3) 0.2318(3) 0.1824(2) 0.0625(13) Uani 1 1 d . . .
C18 C 0.0621(3) 0.1783(3) 0.2405(2) 0.0819(16) Uani 1 1 d . . .
H18A H 0.0592 0.1223 0.2280 0.123 Uiso 1 1 calc R . .
H18B H 0.0158 0.1927 0.2630 0.123 Uiso 1 1 calc R . .
H18C H 0.1065 0.1861 0.2671 0.123 Uiso 1 1 calc R . .
C19 C 0.1430(3) 0.2093(3) 0.1473(3) 0.0935(18) Uani 1 1 d . . .
H19A H 0.1388 0.1546 0.1322 0.140 Uiso 1 1 calc R . .
H19B H 0.1867 0.2135 0.1751 0.140 Uiso 1 1 calc R . .
H19C H 0.1499 0.2457 0.1125 0.140 Uiso 1 1 calc R . .
C20 C -0.0026(3) 0.2163(3) 0.1393(2) 0.0964(19) Uani 1 1 d . . .
H20A H -0.0022 0.1610 0.1249 0.145 Uiso 1 1 calc R . .
H20B H -0.0007 0.2523 0.1038 0.145 Uiso 1 1 calc R . .
H20C H -0.0493 0.2263 0.1626 0.145 Uiso 1 1 calc R . .
C21 C 0.2427(3) 0.5275(3) 0.3697(3) 0.0675(14) Uani 1 1 d . . .
C22 C 0.1808(3) 0.5816(3) 0.3399(3) 0.115(2) Uani 1 1 d . . .
H22A H 0.2037 0.6324 0.3276 0.173 Uiso 1 1 calc R . .
H22B H 0.1401 0.5915 0.3697 0.173 Uiso 1 1 calc R . .
H22C H 0.1597 0.5550 0.3036 0.173 Uiso 1 1 calc R . .
C23 C 0.3049(3) 0.5109(3) 0.3205(3) 0.104(2) Uani 1 1 d . . .
H23A H 0.3297 0.5611 0.3091 0.157 Uiso 1 1 calc R . .
H23B H 0.2815 0.4871 0.2840 0.157 Uiso 1 1 calc R . .
H23C H 0.3428 0.4742 0.3374 0.157 Uiso 1 1 calc R . .
C24 C 0.2799(3) 0.5741(3) 0.4239(3) 0.114(2) Uani 1 1 d . . .
H24A H 0.3034 0.6230 0.4082 0.170 Uiso 1 1 calc R . .
H24B H 0.3188 0.5408 0.4434 0.170 Uiso 1 1 calc R . .
H24C H 0.2408 0.5879 0.4543 0.170 Uiso 1 1 calc R . .
C25 C 0.2513(3) 0.3728(3) 0.4528(2) 0.0604(13) Uani 1 1 d . . .
C26 C 0.2106(3) 0.2902(3) 0.4574(2) 0.0912(18) Uani 1 1 d . . .
H26A H 0.2367 0.2569 0.4878 0.137 Uiso 1 1 calc R . .
H26B H 0.2119 0.2638 0.4172 0.137 Uiso 1 1 calc R . .
H26C H 0.1576 0.2981 0.4700 0.137 Uiso 1 1 calc R . .
C27 C 0.2536(3) 0.4122(4) 0.5171(2) 0.0972(19) Uani 1 1 d . . .
H27A H 0.2838 0.3791 0.5451 0.146 Uiso 1 1 calc R . .
H27B H 0.2017 0.4172 0.5331 0.146 Uiso 1 1 calc R . .
H27C H 0.2767 0.4651 0.5139 0.146 Uiso 1 1 calc R . .
C28 C 0.3340(3) 0.3587(3) 0.4268(3) 0.0898(18) Uani 1 1 d . . .
H28A H 0.3642 0.3294 0.4572 0.135 Uiso 1 1 calc R . .
H28B H 0.3581 0.4102 0.4184 0.135 Uiso 1 1 calc R . .
H28C H 0.3310 0.3277 0.3887 0.135 Uiso 1 1 calc R . .

loop_
_atom_site_aniso_label
_atom_site_aniso_U_11
_atom_site_aniso_U_22
_atom_site_aniso_U_33
_atom_site_aniso_U_23
_atom_site_aniso_U_13
_atom_site_aniso_U_12
Pd1 0.04007(17) 0.04338(18) 0.04287(19) -0.00040(17) 0.00458(15) 0.00396(16)
Fe1 0.0457(4) 0.0620(4) 0.0527(4) 0.0091(4) 0.0101(3) -0.0008(3)
Cl1 0.0534(7) 0.0783(8) 0.0748(9) -0.0158(7) 0.0026(6) 0.0188(6)
P1 0.0446(6) 0.0646(7) 0.0435(7) 0.0009(6) 0.0048(5) -0.0007(6)
P2 0.0515(7) 0.0448(6) 0.0557(8) -0.0076(6) 0.0065(6) -0.0027(5)
C1 0.049(3) 0.042(2) 0.045(3) 0.009(2) 0.011(2) 0.004(2)
C2 0.048(3) 0.052(3) 0.058(3) 0.006(2) 0.012(2) 0.003(2)
C3 0.060(3) 0.062(3) 0.071(4) -0.002(3) 0.029(3) 0.011(3)
C4 0.041(3) 0.062(3) 0.089(4) 0.018(3) 0.013(3) 0.015(2)
C5 0.047(3) 0.056(3) 0.054(3) 0.012(3) 0.007(2) 0.009(2)
C6 0.109(6) 0.074(4) 0.105(6) 0.035(4) 0.034(5) 0.011(4)
C7 0.091(5) 0.107(5) 0.065(4) 0.033(4) 0.005(4) -0.027(4)
C8 0.157(7) 0.088(5) 0.083(5) 0.015(4) 0.075(5) -0.011(5)
C9 0.043(4) 0.121(6) 0.167(8) 0.069(6) 0.017(4) -0.009(4)
C10 0.119(6) 0.100(5) 0.084(5) 0.020(4) -0.010(5) -0.054(5)
C11 0.035(2) 0.071(3) 0.056(3) 0.015(3) 0.006(2) 0.009(2)
C12 0.067(3) 0.061(3) 0.070(4) -0.023(3) 0.012(3) -0.002(3)
C13 0.063(3) 0.088(4) 0.053(3) 0.027(3) 0.001(3) 0.000(3)
C14 0.150(6) 0.077(4) 0.104(5) 0.038(4) 0.016(5) 0.001(4)
C15 0.096(4) 0.148(6) 0.070(4) 0.049(4) -0.016(3) -0.026(4)
C16 0.065(4) 0.131(5) 0.101(5) 0.054(4) 0.018(3) -0.006(4)
C17 0.066(3) 0.071(3) 0.051(3) -0.007(3) -0.002(3) -0.003(3)
C18 0.104(4) 0.063(3) 0.079(4) -0.008(3) -0.007(3) 0.002(3)
C19 0.090(4) 0.102(4) 0.089(4) -0.036(4) 0.010(3) 0.000(3)
C20 0.101(4) 0.108(5) 0.081(4) -0.018(4) -0.024(3) -0.027(4)
C21 0.068(3) 0.045(3) 0.090(4) -0.010(3) 0.013(3) -0.001(3)
C22 0.115(5) 0.063(4) 0.167(7) 0.032(4) 0.009(5) -0.006(4)
C23 0.102(4) 0.068(4) 0.143(6) 0.001(4) 0.061(4) -0.017(3)
C24 0.122(5) 0.077(4) 0.142(6) -0.027(4) 0.011(4) -0.048(4)
C25 0.062(3) 0.069(3) 0.050(3) -0.017(3) -0.011(2) 0.002(3)
C26 0.123(5) 0.072(3) 0.079(4) 0.028(3) -0.019(4) -0.023(4)
C27 0.110(5) 0.119(5) 0.062(4) -0.017(4) -0.015(3) -0.012(4)
C28 0.065(3) 0.093(4) 0.111(5) 0.002(4) -0.008(3) 0.022(3)

loop_
_geom_bond_atom_site_label_1
_geom_bond_atom_site_label_2
_geom_bond_distance
_geom_bond_site_symmetry_2
_geom_bond_publ_flag
Pd1 C1 1.961(4) . ?
Pd1 P2 2.3367(12) . ?
Pd1 P1 2.3416(12) . ?
Pd1 Cl1 2.4030(11) . ?
Fe1 C10 2.013(6) . ?
Fe1 C3 2.013(4) . ?
Fe1 C4 2.017(4) . ?
Fe1 C8 2.026(5) . ?
Fe1 C9 2.031(5) . ?
Fe1 C2 2.036(4) . ?
Fe1 C6 2.038(6) . ?
Fe1 C5 2.039(4) . ?
Fe1 C7 2.044(5) . ?
Fe1 C1 2.080(4) . ?
P1 C11 1.857(4) . ?
P1 C13 1.878(5) . ?
P1 C17 1.882(5) . ?
P2 C12 1.858(4) . ?
P2 C21 1.868(5) . ?
P2 C25 1.883(5) . ?
C1 C2 1.420(6) . ?
C1 C5 1.425(5) . ?
C2 C3 1.421(5) . ?
C2 C12 1.502(6) . ?
C3 C4 1.430(6) . ?
C4 C5 1.414(6) . ?
C5 C11 1.525(6) . ?
C6 C7 1.320(8) . ?
C6 C10 1.347(8) . ?
C7 C8 1.384(8) . ?
C8 C9 1.458(9) . ?
C9 C10 1.340(8) . ?
C13 C16 1.517(6) . ?
C13 C14 1.533(7) . ?
C13 C15 1.538(6) . ?
C17 C19 1.513(6) . ?
C17 C18 1.524(6) . ?
C17 C20 1.569(6) . ?
C21 C23 1.524(6) . ?
C21 C22 1.527(7) . ?
C21 C24 1.529(7) . ?
C25 C27 1.516(6) . ?
C25 C26 1.532(6) . ?
C25 C28 1.546(6) . ?
